data_7007796
loop_
_publ_author_name
'Clarkson, Guy J.'
'Gibson, Vernon C.'
'Goh, Peter K. Y.'
'Hammond, Max L.'
'Knight, Paul D.'
'Scott, Peter'
'Smit, Theo M.'
'White, Andrew J. P.'
'Williams, David J.'

_publ_section_title
;
 Group 4 catalysts for ethene polymerization containing tetradentate
 salicylaldiminato ligands.
;
_journal_issue 46
_journal_name_full 'Dalton transactions (Cambridge, England : 2003)'
_journal_page_first 5484
_journal_page_last 5491
_journal_paper_doi 10.1039/b610555f
_journal_year 2006
_chemical_formula_sum 'C42 H51 Cl2 N3 O2 Ti'
_chemical_formula_weight 748.66
_chemical_name_systematic
;
?
;
_space_group_IT_number 2
_symmetry_cell_setting triclinic
_symmetry_space_group_name_Hall '-P 1'
_symmetry_space_group_name_H-M 'P -1'
_atom_sites_solution_hydrogens geom
_atom_sites_solution_primary direct
_atom_sites_solution_secondary difmap
_audit_creation_method SHELXL
_cell_angle_alpha 97.867(13)
_cell_angle_beta 99.001(11)
_cell_angle_gamma 99.407(12)
_cell_formula_units_Z 2
_cell_length_a 11.989(2)
_cell_length_b 13.040(2)
_cell_length_c 13.724(2)
_cell_measurement_reflns_used 21
_cell_measurement_temperature 293(2)
_cell_measurement_theta_max 28.03
_cell_measurement_theta_min 11.09
_cell_volume 2061.4(6)
_computing_cell_refinement 'Siemens XSCANS'
_computing_data_collection 'Siemens XSCANS'
_computing_data_reduction 'Siemens SHELXTL'
_computing_molecular_graphics 'Siemens SHELXTL'
_computing_publication_material 'Siemens SHELXTL'
_computing_structure_refinement 'SHELXL-93 (Sheldrick, 1993)'
_computing_structure_solution 'SHELXS-86 (Sheldrick, 1990)'
_diffrn_ambient_temperature 293(2)
_diffrn_measurement_device 'Siemens P4'
_diffrn_measurement_method '\w scans'
_diffrn_radiation_monochromator graphite
_diffrn_radiation_source 'fine-focus sealed tube'
_diffrn_radiation_type CuK\a
_diffrn_radiation_wavelength 1.54178
_diffrn_reflns_av_R_equivalents 0.0253
_diffrn_reflns_av_sigmaI/netI 0.0406
_diffrn_reflns_limit_h_max 13
_diffrn_reflns_limit_h_min -6
_diffrn_reflns_limit_k_max 10
_diffrn_reflns_limit_k_min -14
_diffrn_reflns_limit_l_max 15
_diffrn_reflns_limit_l_min -15
_diffrn_reflns_number 6456
_diffrn_reflns_theta_max 60.00
_diffrn_reflns_theta_min 3.31
_diffrn_standards_interval_count 97
_diffrn_standards_number 3
_exptl_absorpt_coefficient_mu 3.233
_exptl_absorpt_correction_T_max 0.3046
_exptl_absorpt_correction_T_min 0.1853
_exptl_absorpt_correction_type psi-scan
_exptl_absorpt_process_details
;
SHELXTL, Bruker AXS Ltd.,
Version 5.03 (release 1994)
Semi-empirical absorption correction using psi-scans
implemented in the XPREP program.
;
_exptl_crystal_colour Ruby
_exptl_crystal_density_diffrn 1.206
_exptl_crystal_description needles
_exptl_crystal_F_000 792
_exptl_crystal_size_max 0.50
_exptl_crystal_size_mid 0.47
_exptl_crystal_size_min 0.40
_refine_diff_density_max 0.312
_refine_diff_density_min -0.342
_refine_diff_density_rms 0.046
_refine_ls_extinction_coef 0.0002(2)
_refine_ls_extinction_expression Fc^*^=kFc[1+0.001xFc^2^\l^3^/sin(2\q)]^-1/4^
_refine_ls_extinction_method SHELXL
_refine_ls_goodness_of_fit_all 1.031
_refine_ls_goodness_of_fit_obs 1.077
_refine_ls_matrix_type full
_refine_ls_number_parameters 452
_refine_ls_number_reflns 5829
_refine_ls_number_restraints 0
_refine_ls_restrained_S_all 1.050
_refine_ls_restrained_S_obs 1.077
_refine_ls_R_factor_all 0.0619
_refine_ls_R_factor_obs 0.0474
_refine_ls_shift/esd_max -0.001
_refine_ls_shift/esd_mean 0.000
_refine_ls_structure_factor_coef Fsqd
_refine_ls_weighting_details 'w=1/[\s^2^(Fo^2^)+(0.0678P)^2^+0.6851P] where P=(Fo^2^+2Fc^2^)/3'
_refine_ls_weighting_scheme calc
_refine_ls_wR_factor_all 0.1308
_refine_ls_wR_factor_obs 0.1195
_reflns_number_observed 4935
_reflns_number_total 6113
_reflns_observed_criterion >2sigma(I)
_cod_data_source_file b610555f.txt
_cod_data_source_block VG0070
_cod_depositor_comments
;
The following automatic conversions were performed:
'_symmetry_cell_setting' value 'Triclinic' changed to 'triclinic'
according to '/home/saulius/struct/CIF-dictionaries/cif_core.dic'
dictionary named 'cif_core.dic' version 2.4.1 from 2010-06-29.

Automatic conversion script
Id: cif_fix_enum 1527 2010-12-29 10:47:43Z saulius 

The following automatic conversions were performed:

'_refine_ls_weighting_scheme' value 'calc
w=1/[\s^2^(Fo^2^)+(0.0678P)^2^+0.6851P] where P=(Fo^2^+2Fc^2^)/3' was
changed to 'calc'. New tag '_refine_ls_weighting_details' was
created. The value of the new tag was set to
'w=1/[\s^2^(Fo^2^)+(0.0678P)^2^+0.6851P] where P=(Fo^2^+2Fc^2^)/3'.

Automatic conversion script
Id: cif_fix_values 3143 2015-03-26 13:38:13Z robertas 
;
_cod_original_cell_volume 2061.3(6)
_cod_original_sg_symbol_H-M P-1
_cod_original_formula_sum 'C42 H51 N3 O2 Cl2 Ti'
_cod_database_code 7007796

loop_
_symmetry_equiv_pos_as_xyz
'x, y, z'
'-x, -y, -z'

loop_
_atom_site_aniso_label
_atom_site_aniso_U_11
_atom_site_aniso_U_22
_atom_site_aniso_U_33
_atom_site_aniso_U_23
_atom_site_aniso_U_13
_atom_site_aniso_U_12
Ti 0.0327(3) 0.0341(3) 0.0471(3) 0.0016(2) 0.0062(2) 0.0041(2)
Cl1 0.0555(5) 0.0545(4) 0.0564(4) 0.0135(3) 0.0048(4) 0.0128(4)
Cl2 0.0391(4) 0.0809(6) 0.0783(6) -0.0007(5) 0.0096(4) 0.0176(4)
O1 0.0358(11) 0.0357(10) 0.0551(12) 0.0031(9) 0.0024(9) 0.0046(8)
C1 0.037(2) 0.0357(14) 0.049(2) 0.0036(12) 0.0085(13) 0.0024(12)
C2 0.046(2) 0.0347(15) 0.051(2) 0.0029(13) 0.0042(14) 0.0034(13)
C3 0.055(2) 0.036(2) 0.056(2) -0.0013(13) 0.000(2) 0.0030(14)
C4 0.047(2) 0.042(2) 0.052(2) 0.0048(13) -0.0016(15) 0.0021(14)
C5 0.042(2) 0.041(2) 0.053(2) 0.0054(13) 0.0009(14) 0.0072(13)
C6 0.039(2) 0.0342(14) 0.048(2) 0.0017(12) 0.0026(13) 0.0036(12)
C7 0.038(2) 0.0329(14) 0.052(2) 0.0048(12) 0.0046(13) 0.0041(12)
N7 0.0358(13) 0.0341(11) 0.0453(13) 0.0049(10) 0.0078(11) 0.0041(10)
C8 0.041(2) 0.0358(14) 0.045(2) 0.0028(12) 0.0105(13) 0.0080(12)
C9 0.042(2) 0.051(2) 0.057(2) 0.0064(14) 0.0142(14) 0.0118(14)
C10 0.048(2) 0.064(2) 0.068(2) 0.004(2) 0.023(2) 0.014(2)
C11 0.060(2) 0.065(2) 0.055(2) -0.001(2) 0.022(2) 0.013(2)
C12 0.054(2) 0.048(2) 0.045(2) 0.0014(13) 0.0145(14) 0.0087(14)
C13 0.067(2) 0.063(2) 0.044(2) -0.008(2) 0.013(2) 0.003(2)
C14 0.060(2) 0.061(2) 0.046(2) -0.009(2) 0.002(2) 0.001(2)
C15 0.043(2) 0.050(2) 0.051(2) -0.0031(14) 0.0067(14) 0.0027(14)
C16 0.040(2) 0.0357(14) 0.044(2) 0.0016(12) 0.0092(13) 0.0024(12)
C17 0.042(2) 0.0352(14) 0.043(2) 0.0021(12) 0.0098(13) 0.0088(12)
N18 0.0367(13) 0.0385(12) 0.0394(12) 0.0007(10) 0.0075(10) 0.0031(10)
C18 0.0356(15) 0.0366(14) 0.044(2) 0.0001(12) 0.0066(12) 0.0001(12)
C19 0.0371(15) 0.0382(15) 0.046(2) 0.0036(12) 0.0099(12) 0.0041(12)
C20 0.043(2) 0.039(2) 0.049(2) 0.0043(13) 0.0065(13) 0.0044(13)
C21 0.041(2) 0.046(2) 0.050(2) 0.0083(13) 0.0109(13) 0.0067(13)
C22 0.049(2) 0.054(2) 0.046(2) 0.0043(14) 0.0156(14) 0.0056(15)
C23 0.044(2) 0.047(2) 0.043(2) -0.0001(13) 0.0113(13) 0.0036(14)
C24 0.0352(15) 0.042(2) 0.046(2) 0.0021(13) 0.0070(12) 0.0045(12)
O24 0.0459(12) 0.0347(10) 0.0482(11) 0.0010(8) 0.0121(9) 0.0007(9)
C25 0.053(2) 0.037(2) 0.064(2) 0.0018(14) 0.008(2) 0.0091(14)
C26 0.076(3) 0.047(2) 0.077(2) 0.013(2) 0.001(2) 0.015(2)
C27 0.062(2) 0.053(2) 0.099(3) -0.001(2) 0.027(2) 0.016(2)
C28 0.077(3) 0.039(2) 0.090(3) -0.008(2) 0.000(2) 0.012(2)
C29 0.064(2) 0.047(2) 0.066(2) 0.000(2) -0.019(2) 0.006(2)
C30 0.064(3) 0.084(3) 0.118(4) 0.021(3) -0.028(3) -0.021(2)
C31 0.119(4) 0.107(4) 0.067(3) 0.014(3) -0.010(3) 0.027(3)
C32 0.086(4) 0.098(4) 0.132(5) -0.030(3) -0.053(3) 0.039(3)
C33 0.064(2) 0.052(2) 0.054(2) 0.016(2) 0.015(2) 0.007(2)
C34 0.076(3) 0.048(2) 0.070(2) 0.016(2) 0.011(2) 0.003(2)
C35 0.103(4) 0.083(3) 0.070(3) 0.029(2) -0.008(2) 0.020(3)
C36 0.109(4) 0.073(3) 0.104(4) 0.026(3) 0.066(3) 0.007(3)
C37 0.073(2) 0.054(2) 0.049(2) -0.010(2) 0.021(2) -0.005(2)
C38 0.132(4) 0.055(2) 0.089(3) -0.015(2) 0.033(3) 0.024(3)
C39 0.124(4) 0.077(3) 0.055(2) -0.015(2) 0.032(3) -0.014(3)
C40 0.086(3) 0.096(3) 0.065(3) -0.021(2) 0.016(2) -0.030(3)
N50 0.059(2) 0.080(3) 0.161(5) -0.012(3) 0.017(3) 0.015(2)
C51 0.065(3) 0.079(3) 0.090(3) -0.007(2) 0.010(2) 0.012(2)
C52 0.171(7) 0.082(4) 0.152(6) 0.003(4) -0.004(5) -0.009(4)

loop_
_atom_site_label
_atom_site_type_symbol
_atom_site_fract_x
_atom_site_fract_y
_atom_site_fract_z
_atom_site_U_iso_or_equiv
_atom_site_thermal_displace_type
_atom_site_occupancy
_atom_site_calc_flag
_atom_site_refinement_flags
_atom_site_disorder_group
Ti Ti 0.26521(4) 0.22752(4) 0.02963(4) 0.0388(2) Uani 1 d . .
Cl1 Cl 0.24167(7) 0.26830(6) -0.13163(6) 0.0554(2) Uani 1 d . .
Cl2 Cl 0.08532(7) 0.26461(8) 0.04422(8) 0.0669(3) Uani 1 d . .
O1 O 0.3672(2) 0.34903(15) 0.0888(2) 0.0435(5) Uani 1 d . .
C1 C 0.4688(3) 0.3704(2) 0.1519(2) 0.0414(6) Uani 1 d . .
C2 C 0.5063(3) 0.4691(2) 0.2137(2) 0.0455(7) Uani 1 d . .
C3 C 0.6090(3) 0.4807(2) 0.2808(3) 0.0515(8) Uani 1 d . .
H3A H 0.6347(3) 0.5449(2) 0.3236(3) 0.062 Uiso 1 calc R .
C4 C 0.6767(3) 0.4034(2) 0.2892(2) 0.0491(7) Uani 1 d . .
C5 C 0.6403(3) 0.3097(2) 0.2227(2) 0.0464(7) Uani 1 d . .
H5A H 0.6850(3) 0.2578(2) 0.2242(2) 0.056 Uiso 1 calc R .
C6 C 0.5372(3) 0.2914(2) 0.1529(2) 0.0418(6) Uani 1 d . .
C7 C 0.5139(3) 0.2006(2) 0.0739(2) 0.0417(7) Uani 1 d . .
H7A H 0.5690(3) 0.1579(2) 0.0740(2) 0.050 Uiso 1 calc R .
N7 N 0.4242(2) 0.1726(2) 0.0032(2) 0.0388(5) Uani 1 d . .
C8 C 0.4332(3) 0.1053(2) -0.0869(2) 0.0407(6) Uani 1 d . .
C9 C 0.5384(3) 0.1116(3) -0.1172(3) 0.0494(7) Uani 1 d . .
H9A H 0.6037(3) 0.1514(3) -0.0747(3) 0.059 Uiso 1 calc R .
C10 C 0.5488(3) 0.0590(3) -0.2112(3) 0.0589(9) Uani 1 d . .
H10A H 0.6211(3) 0.0607(3) -0.2283(3) 0.071 Uiso 1 calc R .
C11 C 0.4537(3) 0.0060(3) -0.2767(3) 0.0595(9) Uani 1 d . .
H11A H 0.4613(3) -0.0260(3) -0.3396(3) 0.071 Uiso 1 calc R .
C12 C 0.3434(3) -0.0015(2) -0.2511(2) 0.0490(7) Uani 1 d . .
C13 C 0.2430(3) -0.0537(3) -0.3194(3) 0.0604(9) Uani 1 d . .
H13A H 0.2494(3) -0.0805(3) -0.3843(3) 0.072 Uiso 1 calc R .
C14 C 0.1371(3) -0.0659(3) -0.2936(3) 0.0598(9) Uani 1 d . .
H14A H 0.0724(3) -0.0993(3) -0.3407(3) 0.072 Uiso 1 calc R .
C15 C 0.1261(3) -0.0277(3) -0.1954(2) 0.0499(7) Uani 1 d . .
H15A H 0.0545(3) -0.0385(3) -0.1764(2) 0.060 Uiso 1 calc R .
C16 C 0.2210(3) 0.0252(2) -0.1278(2) 0.0407(6) Uani 1 d . .
C17 C 0.3329(3) 0.0445(2) -0.1524(2) 0.0400(6) Uani 1 d . .
N18 N 0.2119(2) 0.0616(2) -0.0263(2) 0.0391(5) Uani 1 d . .
C18 C 0.1752(2) -0.0110(2) 0.0232(2) 0.0402(6) Uani 1 d . .
H18A H 0.1478(2) -0.0786(2) -0.0129(2) 0.048 Uiso 1 calc R .
C19 C 0.1728(3) 0.0030(2) 0.1283(2) 0.0409(6) Uani 1 d . .
C20 C 0.1328(3) -0.0880(2) 0.1669(2) 0.0446(7) Uani 1 d . .
H20A H 0.1012(3) -0.1508(2) 0.1233(2) 0.054 Uiso 1 calc R .
C21 C 0.1398(3) -0.0853(2) 0.2683(2) 0.0457(7) Uani 1 d . .
C22 C 0.1830(3) 0.0137(3) 0.3303(2) 0.0494(7) Uani 1 d . .
H22A H 0.1835(3) 0.0173(3) 0.3985(2) 0.059 Uiso 1 calc R .
C23 C 0.2248(3) 0.1059(2) 0.2970(2) 0.0458(7) Uani 1 d . .
C24 C 0.2238(3) 0.0992(2) 0.1925(2) 0.0420(6) Uani 1 d . .
O24 O 0.2725(2) 0.17967(15) 0.1535(2) 0.0439(5) Uani 1 d . .
C25 C 0.4395(3) 0.5595(2) 0.2046(3) 0.0526(8) Uani 1 d . .
C26 C 0.4346(4) 0.5868(3) 0.0995(3) 0.0673(10) Uani 1 d . .
H26A H 0.3930(4) 0.6432(3) 0.0931(3) 0.101 Uiso 1 calc R .
H26B H 0.3964(4) 0.5260(3) 0.0511(3) 0.101 Uiso 1 calc R .
H26C H 0.5113(4) 0.6083(3) 0.0881(3) 0.101 Uiso 1 calc R .
C27 C 0.3175(3) 0.5279(3) 0.2262(4) 0.0711(11) Uani 1 d . .
H27A H 0.3223(3) 0.5111(3) 0.2925(4) 0.107 Uiso 1 calc R .
H27B H 0.2767(3) 0.4675(3) 0.1785(4) 0.107 Uiso 1 calc R .
H27C H 0.2774(3) 0.5855(3) 0.2211(4) 0.107 Uiso 1 calc R .
C28 C 0.4993(4) 0.6598(3) 0.2796(3) 0.0719(11) Uani 1 d . .
H28A H 0.5037(4) 0.6451(3) 0.3466(3) 0.108 Uiso 1 calc R .
H28B H 0.4560(4) 0.7148(3) 0.2715(3) 0.108 Uiso 1 calc R .
H28C H 0.5755(4) 0.6820(3) 0.2673(3) 0.108 Uiso 1 calc R .
C29 C 0.7850(3) 0.4262(3) 0.3706(3) 0.0641(10) Uani 1 d . .
C30 C 0.8576(4) 0.5331(4) 0.3707(4) 0.098(2) Uani 1 d . .
H30A H 0.8109(4) 0.5862(4) 0.3752(4) 0.146 Uiso 1 calc R .
H30B H 0.8880(4) 0.5319(4) 0.3099(4) 0.146 Uiso 1 calc R .
H30C H 0.9199(4) 0.5489(4) 0.4270(4) 0.146 Uiso 1 calc R .
C31 C 0.7449(5) 0.4320(5) 0.4733(3) 0.100(2) Uani 1 d . .
H31A H 0.6997(5) 0.4861(5) 0.4802(3) 0.150 Uiso 1 calc R .
H31B H 0.8109(5) 0.4482(5) 0.5262(3) 0.150 Uiso 1 calc R .
H31C H 0.6993(5) 0.3654(5) 0.4770(3) 0.150 Uiso 1 calc R .
C32 C 0.8549(5) 0.3410(4) 0.3635(5) 0.116(2) Uani 1 d . .
H32A H 0.8071(5) 0.2743(4) 0.3636(5) 0.173 Uiso 1 calc R .
H32B H 0.9172(5) 0.3555(4) 0.4198(5) 0.173 Uiso 1 calc R .
H32C H 0.8853(5) 0.3385(4) 0.3027(5) 0.173 Uiso 1 calc R .
C33 C 0.1088(3) -0.1829(3) 0.3162(3) 0.0559(8) Uani 1 d . .
C34 C 0.0681(4) -0.2828(3) 0.2377(3) 0.0654(10) Uani 1 d . .
H34A H 0.0494(4) -0.3423(3) 0.2703(3) 0.098 Uiso 1 calc R .
H34B H 0.1281(4) -0.2934(3) 0.2007(3) 0.098 Uiso 1 calc R .
H34C H 0.0011(4) -0.2753(3) 0.1927(3) 0.098 Uiso 1 calc R .
C35 C 0.2192(4) -0.1965(4) 0.3851(3) 0.0859(14) Uani 1 d . .
H35A H 0.2022(4) -0.2573(4) 0.4163(3) 0.129 Uiso 1 calc R .
H35B H 0.2460(4) -0.1350(4) 0.4357(3) 0.129 Uiso 1 calc R .
H35C H 0.2776(4) -0.2055(4) 0.3459(3) 0.129 Uiso 1 calc R .
C36 C 0.0141(5) -0.1688(4) 0.3773(4) 0.090(2) Uani 1 d . .
H36A H -0.0046(5) -0.2304(4) 0.4070(4) 0.136 Uiso 1 calc R .
H36B H -0.0531(5) -0.1589(4) 0.3342(4) 0.136 Uiso 1 calc R .
H36C H 0.0407(5) -0.1083(4) 0.4290(4) 0.136 Uiso 1 calc R .
C37 C 0.2670(4) 0.2108(3) 0.3693(3) 0.0613(9) Uani 1 d . .
C38 C 0.1935(5) 0.2903(3) 0.3355(4) 0.092(2) Uani 1 d . .
H38A H 0.1140(5) 0.2631(3) 0.3351(4) 0.138 Uiso 1 calc R .
H38B H 0.2032(5) 0.3016(3) 0.2694(4) 0.138 Uiso 1 calc R .
H38C H 0.2174(5) 0.3560(3) 0.3810(4) 0.138 Uiso 1 calc R .
C39 C 0.2535(5) 0.1988(4) 0.4774(3) 0.090(2) Uani 1 d . .
H39A H 0.1742(5) 0.1730(4) 0.4789(3) 0.135 Uiso 1 calc R .
H39B H 0.2787(5) 0.2661(4) 0.5201(3) 0.135 Uiso 1 calc R .
H39C H 0.2992(5) 0.1499(4) 0.5004(3) 0.135 Uiso 1 calc R .
C40 C 0.3944(4) 0.2519(4) 0.3709(3) 0.091(2) Uani 1 d . .
H40A H 0.4193(4) 0.3174(4) 0.4164(3) 0.136 Uiso 1 calc R .
H40B H 0.4051(4) 0.2628(4) 0.3049(3) 0.136 Uiso 1 calc R .
H40C H 0.4386(4) 0.2013(4) 0.3922(3) 0.136 Uiso 1 calc R .
N50 N 0.7897(3) 0.2726(4) 0.0289(4) 0.1033(15) Uani 1 d . .
C51 C 0.8237(4) 0.3593(4) 0.0455(4) 0.0806(12) Uani 1 d . .
C52 C 0.8653(7) 0.4716(5) 0.0673(6) 0.144(3) Uani 1 d . .
H52A H 0.8727(7) 0.4979(5) 0.0062(6) 0.216 Uiso 1 d R .
H52B H 0.9389(7) 0.4864(5) 0.1109(6) 0.216 Uiso 1 d R .
H52C H 0.8119(7) 0.5052(5) 0.0994(6) 0.216 Uiso 1 d R .

loop_
_atom_type_symbol
_atom_type_description
_atom_type_scat_dispersion_real
_atom_type_scat_dispersion_imag
_atom_type_scat_source
C C 0.0181 0.0091 'International Tables Vol C Tables 4.2.6.8 and 6.1.1.4'
H H 0.0000 0.0000 'International Tables Vol C Tables 4.2.6.8 and 6.1.1.4'
N N 0.0311 0.0180 'International Tables Vol C Tables 4.2.6.8 and 6.1.1.4'
O O 0.0492 0.0322 'International Tables Vol C Tables 4.2.6.8 and 6.1.1.4'
Cl Cl 0.3639 0.7018 'International Tables Vol C Tables 4.2.6.8 and 6.1.1.4'
Ti Ti 0.2191 1.8069 'International Tables Vol C Tables 4.2.6.8 and 6.1.1.4'

loop_
_geom_angle_atom_site_label_1
_geom_angle_atom_site_label_2
_geom_angle_atom_site_label_3
_geom_angle
_geom_angle_site_symmetry_1
_geom_angle_site_symmetry_3
_geom_angle_publ_flag
O1 Ti O24 90.57(9) . . ?
O1 Ti N18 155.88(9) . . ?
O24 Ti N18 81.86(9) . . ?
O1 Ti N7 82.39(9) . . ?
O24 Ti N7 92.27(9) . . ?
N18 Ti N7 75.11(9) . . ?
O1 Ti Cl2 105.08(7) . . ?
O24 Ti Cl2 88.71(7) . . ?
N18 Ti Cl2 97.65(7) . . ?
N7 Ti Cl2 172.46(7) . . ?
O1 Ti Cl1 96.08(7) . . ?
O24 Ti Cl1 173.35(7) . . ?
N18 Ti Cl1 91.95(7) . . ?
N7 Ti Cl1 88.45(7) . . ?
Cl2 Ti Cl1 89.72(4) . . ?
C1 O1 Ti 134.3(2) . . ?
O1 C1 C2 120.4(3) . . ?
O1 C1 C6 118.2(3) . . ?
C2 C1 C6 121.3(3) . . ?
C3 C2 C1 115.8(3) . . ?
C3 C2 C25 122.5(3) . . ?
C1 C2 C25 121.7(3) . . ?
C2 C3 C4 125.2(3) . . ?
C5 C4 C3 117.0(3) . . ?
C5 C4 C29 123.9(3) . . ?
C3 C4 C29 119.0(3) . . ?
C4 C5 C6 121.3(3) . . ?
C5 C6 C1 119.0(3) . . ?
C5 C6 C7 118.6(3) . . ?
C1 C6 C7 121.6(3) . . ?
N7 C7 C6 126.7(3) . . ?
C7 N7 C8 118.3(3) . . ?
C7 N7 Ti 117.8(2) . . ?
C8 N7 Ti 123.9(2) . . ?
C9 C8 C17 119.3(3) . . ?
C9 C8 N7 119.2(3) . . ?
C17 C8 N7 120.9(3) . . ?
C8 C9 C10 121.5(3) . . ?
C11 C10 C9 120.1(3) . . ?
C10 C11 C12 121.1(3) . . ?
C11 C12 C13 121.9(3) . . ?
C11 C12 C17 119.2(3) . . ?
C13 C12 C17 118.9(3) . . ?
C14 C13 C12 122.2(3) . . ?
C13 C14 C15 119.7(3) . . ?
C16 C15 C14 119.8(3) . . ?
C15 C16 C17 122.8(3) . . ?
C15 C16 N18 120.4(3) . . ?
C17 C16 N18 116.8(3) . . ?
C16 C17 C8 125.0(3) . . ?
C16 C17 C12 116.5(3) . . ?
C8 C17 C12 118.5(3) . . ?
C18 N18 C16 115.7(2) . . ?
C18 N18 Ti 126.8(2) . . ?
C16 N18 Ti 117.5(2) . . ?
N18 C18 C19 126.3(3) . . ?
C20 C19 C24 121.2(3) . . ?
C20 C19 C18 116.5(3) . . ?
C24 C19 C18 121.7(3) . . ?
C21 C20 C19 120.9(3) . . ?
C20 C21 C22 116.8(3) . . ?
C20 C21 C33 123.8(3) . . ?
C22 C21 C33 119.3(3) . . ?
C23 C22 C21 125.0(3) . . ?
C22 C23 C24 116.9(3) . . ?
C22 C23 C37 121.5(3) . . ?
C24 C23 C37 121.6(3) . . ?
O24 C24 C19 119.0(3) . . ?
O24 C24 C23 122.1(3) . . ?
C19 C24 C23 118.9(3) . . ?
C24 O24 Ti 139.3(2) . . ?
C26 C25 C2 108.9(3) . . ?
C26 C25 C27 110.7(3) . . ?
C2 C25 C27 110.6(3) . . ?
C26 C25 C28 107.6(3) . . ?
C2 C25 C28 111.5(3) . . ?
C27 C25 C28 107.5(3) . . ?
C32 C29 C30 111.1(4) . . ?
C32 C29 C4 112.8(3) . . ?
C30 C29 C4 111.2(3) . . ?
C32 C29 C31 107.4(4) . . ?
C30 C29 C31 106.6(4) . . ?
C4 C29 C31 107.3(4) . . ?
C21 C33 C34 111.7(3) . . ?
C21 C33 C36 110.2(3) . . ?
C34 C33 C36 109.0(3) . . ?
C21 C33 C35 107.7(3) . . ?
C34 C33 C35 107.9(3) . . ?
C36 C33 C35 110.3(4) . . ?
C40 C37 C23 110.6(3) . . ?
C40 C37 C38 110.8(4) . . ?
C23 C37 C38 108.3(3) . . ?
C40 C37 C39 107.5(4) . . ?
C23 C37 C39 111.8(3) . . ?
C38 C37 C39 107.9(4) . . ?
N50 C51 C52 178.8(6) . . ?

loop_
_geom_bond_atom_site_label_1
_geom_bond_atom_site_label_2
_geom_bond_distance
_geom_bond_site_symmetry_2
_geom_bond_publ_flag
Ti O1 1.835(2) . ?
Ti O24 1.884(2) . ?
Ti N18 2.150(2) . ?
Ti N7 2.207(2) . ?
Ti Cl2 2.3184(11) . ?
Ti Cl1 2.3315(10) . ?
O1 C1 1.344(4) . ?
C1 C2 1.404(4) . ?
C1 C6 1.418(4) . ?
C2 C3 1.390(5) . ?
C2 C25 1.538(4) . ?
C3 C4 1.399(5) . ?
C4 C5 1.382(4) . ?
C4 C29 1.533(5) . ?
C5 C6 1.404(4) . ?
C6 C7 1.450(4) . ?
C7 N7 1.296(4) . ?
N7 C8 1.444(4) . ?
C8 C9 1.381(4) . ?
C8 C17 1.428(4) . ?
C9 C10 1.409(5) . ?
C10 C11 1.356(5) . ?
C11 C12 1.412(5) . ?
C12 C13 1.413(5) . ?
C12 C17 1.438(4) . ?
C13 C14 1.361(5) . ?
C14 C15 1.406(5) . ?
C15 C16 1.367(4) . ?
C16 C17 1.424(4) . ?
C16 N18 1.435(4) . ?
N18 C18 1.298(4) . ?
C18 C19 1.434(4) . ?
C19 C20 1.409(4) . ?
C19 C24 1.415(4) . ?
C20 C21 1.375(4) . ?
C21 C22 1.415(4) . ?
C21 C33 1.530(4) . ?
C22 C23 1.389(5) . ?
C23 C24 1.424(4) . ?
C23 C37 1.535(4) . ?
C24 O24 1.333(4) . ?
C25 C26 1.528(5) . ?
C25 C27 1.539(5) . ?
C25 C28 1.542(5) . ?
C29 C32 1.499(6) . ?
C29 C30 1.518(6) . ?
C29 C31 1.556(7) . ?
C33 C34 1.530(5) . ?
C33 C36 1.533(6) . ?
C33 C35 1.551(6) . ?
C37 C40 1.529(6) . ?
C37 C38 1.540(6) . ?
C37 C39 1.543(5) . ?
N50 C51 1.116(6) . ?
C51 C52 1.442(7) . ?
